data_4124089
loop_
_publ_author_name
'Lee Yongjae'
'Kim Sun Jin'
'Bull, I.'
'Kao Chichang'
'Celestian, A.J.'
'Parise, J.B.'
'Vogt, T.'

_publ_section_title
;
 Dehydration-induced water disordering in a synthetic potassium
 gallosilicate natrolite
;
_journal_name_full 'Journal of the American Chemical Society'
_journal_page_first 13744
_journal_page_last 13748
_journal_volume 129
_journal_year 2007
_chemical_formula_sum 'Ga8.2 H22.6 K8 O51.3 Si11.8'
_chemical_name_systematic 'K8 Ga8.2 Si11.8 O40 (H2 O)11.3'
_space_group_IT_number 24
_symmetry_space_group_name_Hall 'I 2b 2c'
_symmetry_space_group_name_H-M 'I 21 21 21'
_cell_angle_alpha 90
_cell_angle_beta 90
_cell_angle_gamma 90
_cell_formula_units_Z 1
_cell_length_a 13.7298
_cell_length_b 13.5815
_cell_length_c 6.5589
_cell_volume 1223.046
_citation_journal_id_ASTM JACSAT
_cod_data_source_file LeeYongjae_JACSAT_2007_1455.cif
_cod_data_source_block H22.6Ga8.2K8O51.3Si11.8
_cod_original_cell_volume 1223.047
_cod_original_formula_sum 'H22.6 Ga8.2 K8 O51.3 Si11.8'
_cod_database_code 4124089

loop_
_symmetry_equiv_pos_as_xyz
x,y,z
-x,-y+1/2,z
x,-y,-z+1/2
-x,y+1/2,-z+1/2
x+1/2,y+1/2,z+1/2
-x+1/2,-y+1,z+1/2
x+1/2,-y+1/2,-z+1
-x+1/2,y+1,-z+1

loop_
_atom_site_label
_atom_site_type_symbol
_atom_site_fract_x
_atom_site_fract_y
_atom_site_fract_z
_atom_site_occupancy
_atom_site_U_iso_or_equiv
Ga2 Ga+3 0.9619 0.3865 0.7457 0.41 0.0
K2 K+1 0.25 0.286 0 0.24 0.0
O3 O-2 0.053 0.38 0.569 1 0.0
O9 O-2 0.214 0.407 -0.66 0.46 0.0
O8 O-2 0.221 0.502 0.613 0.45 0.0
K4 K+1 -0.099 0 0.25 0.14 0.0
O7 O-2 0.25 -0.019 0 1 0.0
Ga1 Ga+3 0 0.25 0.1221 0.41 0.0
Si2 Si+4 0.9619 0.3865 0.7457 0.59 0.0
O4 O-2 0.124 0.199 0.687 1 0.0
O6 O-2 0.102 0.24 0.267 1 0.0
O5 O-2 0.011 0.354 0.978 1 0.0
Si1 Si+4 0 0.25 0.1221 0.59 0.0
Ga3 Ga+3 0.1303 0.2866 0.5021 0.41 0.0
O2 O-2 0.25 0.679 0 1 0.0
K3 K+1 0.039 0 0.25 0.86 0.0
O1 O-2 0.411 0 0.25 1 0.0
Si3 Si+4 0.1303 0.2866 0.5021 0.59 0.0
K1 K+1 0.25 0.199 0 0.76 0.0
